data_7106749
loop_
_publ_author_name
'Yuzhong Wang'
'Yaoming Xie'
'Mariham Y. Abraham'
'Pingrong Wei'
'Henry F. Schaefer'
'Paul v. R. Schleyer'
'Gregory H. Robinson'

_publ_section_title
;
 Carbene-Stabilized Diphosphorus: Bidentate Complexation of BH2+
;
_journal_name_full Chem.Commun.
_journal_page_first 9224
_journal_paper_doi 10.1039/c1cc13224e
_journal_volume 47
_journal_year 2011
_chemical_formula_sum 'C62 H97 B3 N4 O2 P2'
_chemical_formula_weight 1024.81
_chemical_name_systematic
;
?
;
_space_group_IT_number 2
_symmetry_cell_setting triclinic
_symmetry_space_group_name_Hall '-P 1'
_symmetry_space_group_name_H-M 'P -1'
_atom_sites_solution_hydrogens geom
_atom_sites_solution_primary direct
_atom_sites_solution_secondary difmap
_audit_creation_method SHELXL-97
_cell_angle_alpha 63.054(3)
_cell_angle_beta 79.702(3)
_cell_angle_gamma 66.638(3)
_cell_formula_units_Z 2
_cell_length_a 14.459(3)
_cell_length_b 15.275(3)
_cell_length_c 16.847(4)
_cell_measurement_reflns_used 7598
_cell_measurement_temperature 100
_cell_measurement_theta_max 25.126
_cell_measurement_theta_min 2.500
_cell_volume 3045.0(11)
_computing_data_reduction 'Bruker Apex2 software package'
_computing_structure_refinement 'SHELXL-97 (Sheldrick, 2008)'
_computing_structure_solution 'SHELXS-97 (Sheldrick, 2008)'
_diffrn_ambient_temperature 100
_diffrn_measured_fraction_theta_full 0.993
_diffrn_measured_fraction_theta_max 0.993
_diffrn_measurement_device_type 'BRUKER SMART APEX II'
_diffrn_measurement_method 'OMEGA SCAN'
_diffrn_radiation_monochromator graphite
_diffrn_radiation_source 'fine-focus sealed tube'
_diffrn_radiation_type MoK\a
_diffrn_radiation_wavelength 0.71073
_diffrn_reflns_av_R_equivalents 0.0540
_diffrn_reflns_av_sigmaI/netI 0.0618
_diffrn_reflns_limit_h_max 17
_diffrn_reflns_limit_h_min -17
_diffrn_reflns_limit_k_max 18
_diffrn_reflns_limit_k_min -18
_diffrn_reflns_limit_l_max 20
_diffrn_reflns_limit_l_min -20
_diffrn_reflns_number 34171
_diffrn_reflns_theta_full 25.81
_diffrn_reflns_theta_max 25.81
_diffrn_reflns_theta_min 2.50
_exptl_absorpt_coefficient_mu 0.115
_exptl_absorpt_correction_T_max 0.9931
_exptl_absorpt_correction_T_min 0.9773
_exptl_absorpt_correction_type multi-scan
_exptl_absorpt_process_details 'BRUKER SADABS'
_exptl_crystal_colour colorless
_exptl_crystal_density_diffrn 1.118
_exptl_crystal_density_method 'not measured'
_exptl_crystal_description plate
_exptl_crystal_F_000 1116
_exptl_crystal_size_max 0.20
_exptl_crystal_size_mid 0.17
_exptl_crystal_size_min 0.06
_refine_diff_density_max 0.399
_refine_diff_density_min -0.505
_refine_diff_density_rms 0.056
_refine_ls_extinction_method none
_refine_ls_goodness_of_fit_ref 1.036
_refine_ls_hydrogen_treatment mixed
_refine_ls_matrix_type full
_refine_ls_number_parameters 683
_refine_ls_number_reflns 11671
_refine_ls_number_restraints 7
_refine_ls_restrained_S_all 1.043
_refine_ls_R_factor_all 0.0767
_refine_ls_R_factor_gt 0.0561
_refine_ls_shift/su_max 0.000
_refine_ls_shift/su_mean 0.000
_refine_ls_structure_factor_coef Fsqd
_refine_ls_weighting_details 'calc w=1/[\s^2^(Fo^2^)+(0.0883P)^2^+0.3162P] where P=(Fo^2^+2Fc^2^)/3'
_refine_ls_weighting_scheme calc
_refine_ls_wR_factor_gt 0.1404
_refine_ls_wR_factor_ref 0.1535
_reflns_number_gt 9200
_reflns_number_total 11671
_reflns_threshold_expression >2sigma(I)
_cod_data_source_file c1cc13224e.txt
_cod_data_source_block j2
_cod_original_cell_volume 3045.1(11)
_cod_original_sg_symbol_H-M P-1
_cod_database_code 7106749

loop_
_symmetry_equiv_pos_as_xyz
'x, y, z'
'-x, -y, -z'

loop_
_atom_site_label
_atom_site_type_symbol
_atom_site_fract_x
_atom_site_fract_y
_atom_site_fract_z
_atom_site_U_iso_or_equiv
_atom_site_adp_type
_atom_site_occupancy
_atom_site_symmetry_multiplicity
_atom_site_calc_flag
_atom_site_refinement_flags
_atom_site_disorder_assembly
_atom_site_disorder_group
P1 P 0.17977(6) 0.83685(7) 0.32522(6) 0.02785(19) Uani 1 1 d . . .
P2 P 0.33172(6) 0.83592(7) 0.32773(6) 0.02724(19) Uani 1 1 d . . .
B1 B 0.2547(4) 0.7783(4) 0.4358(2) 0.0373(8) Uani 1 1 d D . .
H1A H 0.216(2) 0.832(2) 0.473(2) 0.035(9) Uiso 1 1 d D . .
H1B H 0.273(3) 0.6910(16) 0.474(3) 0.063(13) Uiso 1 1 d D . .
N1 N 0.14947(18) 0.6597(2) 0.34884(17) 0.0265(6) Uani 1 1 d . . .
N2 N 0.28804(19) 0.6584(2) 0.27638(18) 0.0268(6) Uani 1 1 d . . .
N3 N 0.22566(19) 1.0588(2) 0.29447(17) 0.0258(6) Uani 1 1 d . . .
N4 N 0.36623(19) 0.9762(2) 0.36758(17) 0.0246(6) Uani 1 1 d . . .
C1 C 0.2124(2) 0.7141(2) 0.3145(2) 0.0237(6) Uani 1 1 d . . .
C2 C 0.1841(2) 0.5712(3) 0.3331(2) 0.0329(8) Uani 1 1 d . . .
H2 H 0.1533 0.5222 0.3499 0.039 Uiso 1 1 calc R . .
C3 C 0.2718(2) 0.5698(3) 0.2883(2) 0.0323(8) Uani 1 1 d . . .
H3 H 0.3135 0.5187 0.2691 0.039 Uiso 1 1 calc R . .
C4 C 0.3679(2) 0.6896(3) 0.2201(2) 0.0297(7) Uani 1 1 d . . .
C5 C 0.4629(2) 0.6477(3) 0.2573(2) 0.0288(7) Uani 1 1 d . . .
C6 C 0.5383(3) 0.6747(3) 0.1999(3) 0.0376(8) Uani 1 1 d . . .
H6 H 0.6035 0.6463 0.2215 0.045 Uiso 1 1 calc R . .
C7 C 0.5191(3) 0.7416(3) 0.1127(3) 0.0442(9) Uani 1 1 d . . .
H7 H 0.5707 0.7608 0.0763 0.053 Uiso 1 1 calc R . .
C8 C 0.4247(3) 0.7816(3) 0.0774(3) 0.0449(9) Uani 1 1 d . . .
H8 H 0.4135 0.8270 0.0173 0.054 Uiso 1 1 calc R . .
C9 C 0.3460(3) 0.7551(3) 0.1301(2) 0.0372(8) Uani 1 1 d . . .
C10 C 0.2429(3) 0.7969(3) 0.0896(3) 0.0434(9) Uani 1 1 d . . .
H10 H 0.2040 0.7557 0.1327 0.052 Uiso 1 1 calc R . .
C11 C 0.1855(3) 0.9121(3) 0.0723(3) 0.0558(11) Uani 1 1 d . . .
H11A H 0.1186 0.9339 0.0521 0.084 Uiso 1 1 calc R . .
H11B H 0.2199 0.9550 0.0275 0.084 Uiso 1 1 calc R . .
H11C H 0.1818 0.9199 0.1263 0.084 Uiso 1 1 calc R . .
C12 C 0.2504(4) 0.7830(4) 0.0046(3) 0.0675(13) Uani 1 1 d . . .
H12A H 0.1840 0.8042 -0.0162 0.101 Uiso 1 1 calc R . .
H12B H 0.2869 0.7104 0.0164 0.101 Uiso 1 1 calc R . .
H12C H 0.2851 0.8256 -0.0401 0.101 Uiso 1 1 calc R . .
C13 C 0.4870(2) 0.5720(3) 0.3540(2) 0.0317(8) Uani 1 1 d . . .
H13 H 0.4233 0.5800 0.3870 0.038 Uiso 1 1 calc R . .
C14 C 0.5559(3) 0.5934(3) 0.3962(3) 0.0380(8) Uani 1 1 d . . .
H14A H 0.5687 0.5427 0.4571 0.057 Uiso 1 1 calc R . .
H14B H 0.5239 0.6629 0.3938 0.057 Uiso 1 1 calc R . .
H14C H 0.6184 0.5880 0.3642 0.057 Uiso 1 1 calc R . .
C15 C 0.5329(3) 0.4584(3) 0.3643(3) 0.0436(9) Uani 1 1 d . . .
H15A H 0.4876 0.4448 0.3399 0.065 Uiso 1 1 calc R . .
H15B H 0.5439 0.4111 0.4262 0.065 Uiso 1 1 calc R . .
H15C H 0.5959 0.4479 0.3331 0.065 Uiso 1 1 calc R . .
C16 C 0.0542(2) 0.6958(2) 0.3909(2) 0.0252(7) Uani 1 1 d . . .
C17 C 0.0499(2) 0.6524(2) 0.4836(2) 0.0273(7) Uani 1 1 d . . .
C18 C -0.0429(2) 0.6901(3) 0.5211(2) 0.0303(7) Uani 1 1 d . . .
H18 H -0.0497 0.6630 0.5827 0.036 Uiso 1 1 calc R . .
C19 C -0.1254(2) 0.7677(3) 0.4677(3) 0.0339(8) Uani 1 1 d . . .
H19 H -0.1863 0.7929 0.4940 0.041 Uiso 1 1 calc R . .
C20 C -0.1183(2) 0.8070(3) 0.3778(2) 0.0324(8) Uani 1 1 d . . .
H20 H -0.1749 0.8582 0.3437 0.039 Uiso 1 1 calc R . .
C21 C -0.0281(2) 0.7728(2) 0.3346(2) 0.0293(7) Uani 1 1 d . . .
C22 C -0.0221(3) 0.8141(3) 0.2338(2) 0.0382(8) Uani 1 1 d . . .
H22 H 0.0478 0.8081 0.2170 0.046 Uiso 1 1 calc R . .
C23 C -0.0464(3) 0.7464(3) 0.2028(3) 0.0486(10) Uani 1 1 d . . .
H23A H -0.0033 0.6742 0.2330 0.073 Uiso 1 1 calc R . .
H23B H -0.0357 0.7696 0.1397 0.073 Uiso 1 1 calc R . .
H23C H -0.1155 0.7524 0.2161 0.073 Uiso 1 1 calc R . .
C24 C -0.0873(3) 0.9290(3) 0.1864(3) 0.0493(10) Uani 1 1 d . . .
H24A H -0.0794 0.9514 0.1232 0.074 Uiso 1 1 calc R . .
H24B H -0.0671 0.9706 0.2040 0.074 Uiso 1 1 calc R . .
H24C H -0.1566 0.9381 0.2021 0.074 Uiso 1 1 calc R . .
C25 C 0.1377(2) 0.5647(3) 0.5429(2) 0.0291(7) Uani 1 1 d . . .
H25 H 0.1990 0.5606 0.5066 0.035 Uiso 1 1 calc R . .
C26 C 0.1526(3) 0.5836(3) 0.6196(3) 0.0381(8) Uani 1 1 d . . .
H26A H 0.2102 0.5272 0.6539 0.057 Uiso 1 1 calc R . .
H26B H 0.0938 0.5868 0.6568 0.057 Uiso 1 1 calc R . .
H26C H 0.1633 0.6490 0.5968 0.057 Uiso 1 1 calc R . .
C27 C 0.1233(3) 0.4592(3) 0.5784(3) 0.0435(9) Uani 1 1 d . . .
H27A H 0.1797 0.4041 0.6151 0.065 Uiso 1 1 calc R . .
H27B H 0.1185 0.4455 0.5293 0.065 Uiso 1 1 calc R . .
H27C H 0.0626 0.4620 0.6130 0.065 Uiso 1 1 calc R . .
C28 C 0.3017(2) 0.9639(2) 0.3278(2) 0.0243(6) Uani 1 1 d . . .
C29 C 0.2440(2) 1.1302(3) 0.3133(2) 0.0306(7) Uani 1 1 d . . .
H29 H 0.2037 1.2006 0.2969 0.037 Uiso 1 1 calc R . .
C30 C 0.3303(2) 1.0788(2) 0.3596(2) 0.0297(7) Uani 1 1 d . . .
H30 H 0.3604 1.1066 0.3820 0.036 Uiso 1 1 calc R . .
C31 C 0.4568(2) 0.8952(2) 0.4156(2) 0.0263(7) Uani 1 1 d . . .
C32 C 0.4539(2) 0.8507(2) 0.5075(2) 0.0278(7) Uani 1 1 d . . .
C33 C 0.5429(2) 0.7743(3) 0.5531(2) 0.0312(7) Uani 1 1 d . . .
H33 H 0.5436 0.7431 0.6150 0.037 Uiso 1 1 calc R . .
C34 C 0.6299(2) 0.7448(3) 0.5067(3) 0.0357(8) Uani 1 1 d . . .
H34 H 0.6885 0.6936 0.5377 0.043 Uiso 1 1 calc R . .
C35 C 0.6304(2) 0.7905(3) 0.4154(3) 0.0333(8) Uani 1 1 d . . .
H35 H 0.6898 0.7695 0.3857 0.040 Uiso 1 1 calc R . .
C36 C 0.5447(2) 0.8672(3) 0.3655(2) 0.0295(7) Uani 1 1 d . . .
C37 C 0.5445(3) 0.9172(3) 0.2643(2) 0.0340(8) Uani 1 1 d . . .
H37 H 0.4813 0.9230 0.2452 0.041 Uiso 1 1 calc R . .
C38 C 0.5473(3) 1.0272(3) 0.2241(3) 0.0419(9) Uani 1 1 d . . .
H38A H 0.5451 1.0555 0.1604 0.063 Uiso 1 1 calc R . .
H38B H 0.6082 1.0245 0.2419 0.063 Uiso 1 1 calc R . .
H38C H 0.4903 1.0713 0.2446 0.063 Uiso 1 1 calc R . .
C39 C 0.6309(3) 0.8495(3) 0.2257(3) 0.0462(9) Uani 1 1 d . . .
H39A H 0.6262 0.8828 0.1619 0.069 Uiso 1 1 calc R . .
H39B H 0.6263 0.7813 0.2476 0.069 Uiso 1 1 calc R . .
H39C H 0.6941 0.8418 0.2434 0.069 Uiso 1 1 calc R . .
C40 C 0.3593(2) 0.8840(3) 0.5593(2) 0.0288(7) Uani 1 1 d . . .
H40 H 0.3021 0.9254 0.5180 0.035 Uiso 1 1 calc R . .
C41 C 0.3379(3) 0.7897(3) 0.6337(2) 0.0365(8) Uani 1 1 d . . .
H41A H 0.2786 0.8139 0.6655 0.055 Uiso 1 1 calc R . .
H41B H 0.3941 0.7467 0.6739 0.055 Uiso 1 1 calc R . .
H41C H 0.3274 0.7491 0.6087 0.055 Uiso 1 1 calc R . .
C42 C 0.3692(3) 0.9540(3) 0.5971(3) 0.0405(9) Uani 1 1 d . . .
H42A H 0.3094 0.9747 0.6298 0.061 Uiso 1 1 calc R . .
H42B H 0.3779 1.0155 0.5492 0.061 Uiso 1 1 calc R . .
H42C H 0.4265 0.9157 0.6361 0.061 Uiso 1 1 calc R . .
C43 C 0.1533(2) 1.0935(2) 0.2277(2) 0.0288(7) Uani 1 1 d . . .
C44 C 0.0536(2) 1.1020(2) 0.2534(2) 0.0316(8) Uani 1 1 d . . .
C45 C -0.0138(3) 1.1457(3) 0.1844(3) 0.0394(9) Uani 1 1 d . . .
H45 H -0.0813 1.1546 0.1976 0.047 Uiso 1 1 calc R . .
C46 C 0.0169(3) 1.1762(3) 0.0967(3) 0.0442(9) Uani 1 1 d . . .
H46 H -0.0297 1.2039 0.0522 0.053 Uiso 1 1 calc R . .
C47 C 0.1147(3) 1.1662(3) 0.0746(3) 0.0415(9) Uani 1 1 d . . .
H47 H 0.1340 1.1871 0.0151 0.050 Uiso 1 1 calc R . .
C48 C 0.1864(3) 1.1253(3) 0.1399(2) 0.0342(8) Uani 1 1 d . . .
C49 C 0.2928(3) 1.1236(3) 0.1156(2) 0.0403(8) Uani 1 1 d . . .
H49 H 0.3324 1.0823 0.1707 0.048 Uiso 1 1 calc R . .
C50 C 0.3432(3) 1.0716(4) 0.0526(3) 0.0556(11) Uani 1 1 d . . .
H50A H 0.3414 1.0019 0.0783 0.083 Uiso 1 1 calc R . .
H50B H 0.4119 1.0677 0.0432 0.083 Uiso 1 1 calc R . .
H50C H 0.3080 1.1124 -0.0033 0.083 Uiso 1 1 calc R . .
C51 C 0.2936(3) 1.2351(3) 0.0770(3) 0.0484(10) Uani 1 1 d . . .
H51A H 0.3619 1.2327 0.0667 0.073 Uiso 1 1 calc R . .
H51B H 0.2622 1.2658 0.1182 0.073 Uiso 1 1 calc R . .
H51C H 0.2572 1.2770 0.0217 0.073 Uiso 1 1 calc R . .
C52 C 0.0212(2) 1.0731(3) 0.3500(2) 0.0331(8) Uani 1 1 d . . .
H52 H 0.0814 1.0270 0.3876 0.040 Uiso 1 1 calc R . .
C53 C -0.0270(3) 1.1735(3) 0.3663(3) 0.0452(10) Uani 1 1 d . . .
H53A H 0.0180 1.2117 0.3461 0.068 Uiso 1 1 calc R . .
H53B H -0.0395 1.1544 0.4288 0.068 Uiso 1 1 calc R . .
H53C H -0.0894 1.2169 0.3342 0.068 Uiso 1 1 calc R . .
C54 C -0.0520(3) 1.0155(3) 0.3775(3) 0.0449(9) Uani 1 1 d . . .
H54A H -0.0211 0.9517 0.3693 0.067 Uiso 1 1 calc R . .
H54B H -0.1117 1.0595 0.3416 0.067 Uiso 1 1 calc R . .
H54C H -0.0696 0.9987 0.4390 0.067 Uiso 1 1 calc R . .
O1 O 0.4446(2) 0.4006(2) 0.2166(2) 0.0617(8) Uani 1 1 d . . .
C55 C 0.4978(5) 0.4621(4) 0.1498(3) 0.0768(15) Uani 1 1 d . . .
H55A H 0.5346 0.4835 0.1760 0.092 Uiso 1 1 calc R . .
H55B H 0.4516 0.5244 0.1053 0.092 Uiso 1 1 calc R . .
C56 C 0.5686(5) 0.3903(4) 0.1094(4) 0.0834(17) Uani 1 1 d . . .
H56A H 0.5864 0.4298 0.0490 0.100 Uiso 1 1 calc R . .
H56B H 0.6295 0.3438 0.1446 0.100 Uiso 1 1 calc R . .
C57 C 0.4289(4) 0.3377(5) 0.1823(4) 0.0759(15) Uani 1 1 d . . .
H57A H 0.3616 0.3702 0.1576 0.091 Uiso 1 1 calc R . .
H57B H 0.4363 0.2683 0.2294 0.091 Uiso 1 1 calc R . .
C58 C 0.5058(5) 0.3294(5) 0.1116(4) 0.096(2) Uani 1 1 d . . .
H58A H 0.5476 0.2564 0.1259 0.116 Uiso 1 1 calc R . .
H58B H 0.4737 0.3600 0.0544 0.116 Uiso 1 1 calc R . .
O2 O 0.7764(2) 0.5781(2) 0.1446(2) 0.0670(9) Uani 1 1 d . . .
C59 C 0.7495(5) 0.5091(4) 0.1280(4) 0.093(2) Uani 1 1 d D . .
H59A H 0.7050 0.4819 0.1746 0.111 Uiso 1 1 calc R . .
H59B H 0.7138 0.5468 0.0718 0.111 Uiso 1 1 calc R . .
C60 C 0.8381(9) 0.4229(6) 0.1248(8) 0.206(6) Uani 1 1 d D . .
H60A H 0.8339 0.4069 0.0763 0.248 Uiso 1 1 calc R . .
H60B H 0.8473 0.3603 0.1803 0.248 Uiso 1 1 calc R . .
C61 C 0.9187(5) 0.4613(12) 0.1105(8) 0.215(8) Uani 1 1 d D . .
H61A H 0.9418 0.4795 0.0493 0.258 Uiso 1 1 calc R . .
H61B H 0.9750 0.4069 0.1493 0.258 Uiso 1 1 calc R . .
C62 C 0.8823(4) 0.5563(6) 0.1295(5) 0.122(3) Uani 1 1 d D . .
H62A H 0.9154 0.5417 0.1817 0.146 Uiso 1 1 calc R . .
H62B H 0.8947 0.6152 0.0792 0.146 Uiso 1 1 calc R . .
B2 B 0.1418(4) 0.4164(4) 0.2477(4) 0.0534(12) Uani 1 1 d D . .
H1C H 0.167(4) 0.458(3) 0.180(2) 0.12(2) Uiso 1 1 d D . .
H2A H 0.222(3) 0.371(3) 0.294(2) 0.045(10) Uiso 1 1 d . . .
H2B H 0.126(3) 0.363(3) 0.231(3) 0.060(12) Uiso 1 1 d . . .
H2C H 0.075(3) 0.470(3) 0.276(3) 0.064(13) Uiso 1 1 d . . .
B3 B 0.1660(6) 0.5432(6) 0.1105(5) 0.093(2) Uani 1 1 d D . .
H3A H 0.2332 0.5829 0.1087 0.150 Uiso 1 1 d . . .
H3B H 0.2195 0.4937 0.0619 0.150 Uiso 1 1 d . . .
H3C H 0.0775 0.5694 0.0896 0.150 Uiso 1 1 d . . .

loop_
_atom_site_aniso_label
_atom_site_aniso_U_11
_atom_site_aniso_U_22
_atom_site_aniso_U_33
_atom_site_aniso_U_23
_atom_site_aniso_U_13
_atom_site_aniso_U_12
P1 0.0141(4) 0.0256(4) 0.0448(5) -0.0197(4) -0.0002(4) -0.0023(3)
P2 0.0153(4) 0.0237(4) 0.0446(5) -0.0194(4) 0.0015(4) -0.0036(3)
B1 0.049(2) 0.039(2) 0.0312(19) -0.015(2) 0.001(2) -0.0247(19)
N1 0.0161(12) 0.0283(14) 0.0382(16) -0.0191(12) 0.0016(11) -0.0058(11)
N2 0.0184(13) 0.0284(14) 0.0377(15) -0.0196(12) 0.0032(11) -0.0070(11)
N3 0.0191(13) 0.0218(13) 0.0309(14) -0.0109(11) -0.0003(11) -0.0019(11)
N4 0.0211(13) 0.0199(13) 0.0321(14) -0.0122(11) -0.0001(11) -0.0053(11)
C1 0.0147(14) 0.0254(16) 0.0301(17) -0.0138(14) 0.0003(13) -0.0039(12)
C2 0.0219(16) 0.0296(18) 0.054(2) -0.0261(17) 0.0039(16) -0.0080(14)
C3 0.0234(17) 0.0331(18) 0.051(2) -0.0287(17) 0.0027(15) -0.0090(14)
C4 0.0227(16) 0.0336(18) 0.0391(19) -0.0243(16) 0.0085(14) -0.0094(14)
C5 0.0199(16) 0.0281(17) 0.0420(19) -0.0223(15) 0.0079(14) -0.0066(13)
C6 0.0204(17) 0.043(2) 0.056(2) -0.0308(19) 0.0107(16) -0.0099(15)
C7 0.031(2) 0.053(2) 0.055(2) -0.031(2) 0.0178(17) -0.0197(18)
C8 0.049(2) 0.052(2) 0.034(2) -0.0193(18) 0.0090(18) -0.021(2)
C9 0.0302(19) 0.040(2) 0.043(2) -0.0240(17) 0.0042(16) -0.0087(16)
C10 0.040(2) 0.055(2) 0.039(2) -0.0239(19) 0.0035(16) -0.0173(18)
C11 0.042(2) 0.052(2) 0.057(3) -0.012(2) -0.006(2) -0.0107(19)
C12 0.055(3) 0.099(4) 0.062(3) -0.051(3) -0.001(2) -0.020(3)
C13 0.0162(15) 0.0275(17) 0.050(2) -0.0207(16) 0.0027(14) -0.0032(13)
C14 0.0270(18) 0.0298(19) 0.054(2) -0.0197(17) -0.0059(16) -0.0026(15)
C15 0.034(2) 0.030(2) 0.068(3) -0.0255(19) 0.0002(18) -0.0068(16)
C16 0.0143(14) 0.0239(16) 0.0394(18) -0.0174(14) 0.0027(13) -0.0050(12)
C17 0.0170(15) 0.0222(16) 0.045(2) -0.0174(15) 0.0019(13) -0.0056(13)
C18 0.0192(16) 0.0313(18) 0.0412(19) -0.0187(16) 0.0020(14) -0.0068(14)
C19 0.0130(15) 0.0313(18) 0.062(2) -0.0278(18) 0.0070(15) -0.0056(13)
C20 0.0148(15) 0.0292(17) 0.051(2) -0.0182(16) 0.0003(14) -0.0045(13)
C21 0.0163(14) 0.0264(17) 0.0440(19) -0.0154(15) -0.0001(14) -0.0058(12)
C22 0.0186(16) 0.045(2) 0.045(2) -0.0129(17) -0.0034(15) -0.0122(15)
C23 0.046(2) 0.047(2) 0.050(2) -0.026(2) -0.0065(19) -0.0043(19)
C24 0.047(2) 0.045(2) 0.049(2) -0.0125(19) -0.0101(19) -0.0145(19)
C25 0.0163(15) 0.0259(17) 0.0415(19) -0.0149(15) 0.0029(14) -0.0046(13)
C26 0.0262(18) 0.040(2) 0.046(2) -0.0213(18) -0.0011(16) -0.0056(16)
C27 0.0293(19) 0.0257(19) 0.068(3) -0.0178(18) -0.0033(18) -0.0033(15)
C28 0.0183(14) 0.0234(16) 0.0260(15) -0.0093(14) 0.0030(13) -0.0053(12)
C29 0.0294(17) 0.0210(16) 0.0390(19) -0.0145(15) 0.0013(15) -0.0051(14)
C30 0.0268(17) 0.0214(16) 0.0427(19) -0.0172(15) 0.0014(14) -0.0067(13)
C31 0.0150(14) 0.0210(16) 0.0413(19) -0.0148(15) -0.0027(13) -0.0019(12)
C32 0.0201(16) 0.0240(16) 0.0437(19) -0.0204(15) 0.0002(14) -0.0052(13)
C33 0.0200(16) 0.0256(17) 0.043(2) -0.0141(15) -0.0039(14) -0.0020(13)
C34 0.0177(16) 0.0283(18) 0.058(2) -0.0185(17) -0.0023(15) -0.0040(14)
C35 0.0170(16) 0.0284(18) 0.056(2) -0.0226(18) 0.0021(15) -0.0047(13)
C36 0.0217(16) 0.0298(17) 0.0452(19) -0.0218(16) 0.0038(14) -0.0116(14)
C37 0.0244(17) 0.043(2) 0.0412(19) -0.0227(17) 0.0051(15) -0.0150(15)
C38 0.041(2) 0.047(2) 0.043(2) -0.0209(18) 0.0044(17) -0.0198(18)
C39 0.040(2) 0.054(2) 0.058(2) -0.037(2) 0.0151(19) -0.0198(19)
C40 0.0226(16) 0.0252(17) 0.0346(18) -0.0162(14) 0.0018(13) -0.0014(13)
C41 0.0258(17) 0.0300(19) 0.042(2) -0.0143(16) 0.0015(15) -0.0001(14)
C42 0.0339(19) 0.039(2) 0.052(2) -0.0286(18) -0.0009(17) -0.0044(16)
C43 0.0215(16) 0.0220(16) 0.0375(18) -0.0125(14) -0.0047(14) -0.0008(13)
C44 0.0201(16) 0.0183(16) 0.050(2) -0.0160(15) -0.0020(15) 0.0014(13)
C45 0.0275(18) 0.0296(19) 0.058(2) -0.0179(18) -0.0094(17) -0.0036(15)
C46 0.042(2) 0.039(2) 0.045(2) -0.0143(18) -0.0175(18) -0.0046(17)
C47 0.039(2) 0.042(2) 0.037(2) -0.0138(17) -0.0048(17) -0.0092(17)
C48 0.0305(19) 0.0271(17) 0.0380(19) -0.0124(15) -0.0015(15) -0.0046(14)
C49 0.037(2) 0.037(2) 0.0342(19) -0.0109(16) 0.0056(16) -0.0094(16)
C50 0.049(2) 0.063(3) 0.061(3) -0.034(2) 0.021(2) -0.025(2)
C51 0.045(2) 0.050(2) 0.048(2) -0.0187(19) 0.0107(19) -0.0219(19)
C52 0.0184(16) 0.0283(18) 0.043(2) -0.0143(16) 0.0002(14) 0.0002(14)
C53 0.039(2) 0.042(2) 0.055(2) -0.030(2) 0.0090(18) -0.0076(18)
C54 0.0287(19) 0.036(2) 0.064(3) -0.0229(19) 0.0135(18) -0.0091(16)
O1 0.0628(19) 0.0634(19) 0.067(2) -0.0400(17) 0.0101(16) -0.0197(16)
C55 0.106(4) 0.071(3) 0.067(3) -0.041(3) 0.023(3) -0.041(3)
C56 0.104(4) 0.075(4) 0.074(3) -0.039(3) 0.033(3) -0.041(3)
C57 0.063(3) 0.096(4) 0.090(4) -0.066(3) 0.003(3) -0.019(3)
C58 0.119(5) 0.109(5) 0.105(5) -0.076(4) 0.056(4) -0.069(4)
O2 0.0386(16) 0.0571(19) 0.087(2) -0.0255(17) 0.0023(15) -0.0060(14)
C59 0.118(5) 0.061(3) 0.107(5) -0.048(3) 0.056(4) -0.048(3)
C60 0.254(14) 0.080(6) 0.203(11) -0.081(7) -0.041(10) 0.061(7)
C61 0.039(4) 0.412(19) 0.266(13) -0.287(15) -0.020(5) 0.028(7)
C62 0.059(4) 0.116(6) 0.101(5) 0.033(4) -0.019(3) -0.029(4)
B2 0.057(3) 0.039(3) 0.068(3) -0.027(3) 0.004(3) -0.017(2)
B3 0.101(6) 0.110(6) 0.071(4) -0.030(4) 0.006(4) -0.053(5)

loop_
_atom_type_symbol
_atom_type_description
_atom_type_scat_dispersion_real
_atom_type_scat_dispersion_imag
_atom_type_scat_source
C C 0.0033 0.0016 'International Tables Vol C Tables 4.2.6.8 and 6.1.1.4'
H H 0.0000 0.0000 'International Tables Vol C Tables 4.2.6.8 and 6.1.1.4'
B B 0.0013 0.0007 'International Tables Vol C Tables 4.2.6.8 and 6.1.1.4'
N N 0.0061 0.0033 'International Tables Vol C Tables 4.2.6.8 and 6.1.1.4'
O O 0.0106 0.0060 'International Tables Vol C Tables 4.2.6.8 and 6.1.1.4'
P P 0.1023 0.0942 'International Tables Vol C Tables 4.2.6.8 and 6.1.1.4'

loop_
_geom_angle_atom_site_label_1
_geom_angle_atom_site_label_2
_geom_angle_atom_site_label_3
_geom_angle
_geom_angle_site_symmetry_1
_geom_angle_site_symmetry_3
_geom_angle_publ_flag
C1 P1 B1 98.15(18) . . ?
C1 P1 P2 99.79(9) . . ?
B1 P1 P2 56.43(13) . . ?
C28 P2 B1 97.52(18) . . ?
C28 P2 P1 100.87(10) . . ?
B1 P2 P1 56.00(13) . . ?
P1 B1 P2 67.57(12) . . ?
P1 B1 H1A 109.1(17) . . ?
P2 B1 H1A 115.7(17) . . ?
P1 B1 H1B 112(2) . . ?
P2 B1 H1B 121(2) . . ?
H1A B1 H1B 119(3) . . ?
C1 N1 C2 111.4(3) . . ?
C1 N1 C16 123.5(3) . . ?
C2 N1 C16 125.0(3) . . ?
C1 N2 C3 109.9(3) . . ?
C1 N2 C4 127.4(3) . . ?
C3 N2 C4 122.1(3) . . ?
C28 N3 C29 109.5(3) . . ?
C28 N3 C43 126.6(3) . . ?
C29 N3 C43 121.4(3) . . ?
C28 N4 C30 109.9(3) . . ?
C28 N4 C31 126.3(3) . . ?
C30 N4 C31 123.8(3) . . ?
N1 C1 N2 105.1(3) . . ?
N1 C1 P1 119.0(2) . . ?
N2 C1 P1 135.9(2) . . ?
C3 C2 N1 106.1(3) . . ?
C3 C2 H2 126.9 . . ?
N1 C2 H2 126.9 . . ?
N2 C3 C2 107.4(3) . . ?
N2 C3 H3 126.3 . . ?
C2 C3 H3 126.3 . . ?
C5 C4 C9 123.9(3) . . ?
C5 C4 N2 118.5(3) . . ?
C9 C4 N2 117.5(3) . . ?
C4 C5 C6 116.5(3) . . ?
C4 C5 C13 123.4(3) . . ?
C6 C5 C13 120.0(3) . . ?
C7 C6 C5 121.4(3) . . ?
C7 C6 H6 119.3 . . ?
C5 C6 H6 119.3 . . ?
C6 C7 C8 121.0(3) . . ?
C6 C7 H7 119.5 . . ?
C8 C7 H7 119.5 . . ?
C7 C8 C9 121.0(4) . . ?
C7 C8 H8 119.5 . . ?
C9 C8 H8 119.5 . . ?
C4 C9 C8 116.1(3) . . ?
C4 C9 C10 123.5(3) . . ?
C8 C9 C10 120.4(3) . . ?
C9 C10 C11 111.7(3) . . ?
C9 C10 C12 111.7(3) . . ?
C11 C10 C12 110.4(4) . . ?
C9 C10 H10 107.6 . . ?
C11 C10 H10 107.6 . . ?
C12 C10 H10 107.6 . . ?
C10 C11 H11A 109.5 . . ?
C10 C11 H11B 109.5 . . ?
H11A C11 H11B 109.5 . . ?
C10 C11 H11C 109.5 . . ?
H11A C11 H11C 109.5 . . ?
H11B C11 H11C 109.5 . . ?
C10 C12 H12A 109.5 . . ?
C10 C12 H12B 109.5 . . ?
H12A C12 H12B 109.5 . . ?
C10 C12 H12C 109.5 . . ?
H12A C12 H12C 109.5 . . ?
H12B C12 H12C 109.5 . . ?
C14 C13 C5 113.5(3) . . ?
C14 C13 C15 110.1(3) . . ?
C5 C13 C15 110.4(3) . . ?
C14 C13 H13 107.5 . . ?
C5 C13 H13 107.5 . . ?
C15 C13 H13 107.5 . . ?
C13 C14 H14A 109.5 . . ?
C13 C14 H14B 109.5 . . ?
H14A C14 H14B 109.5 . . ?
C13 C14 H14C 109.5 . . ?
H14A C14 H14C 109.5 . . ?
H14B C14 H14C 109.5 . . ?
C13 C15 H15A 109.5 . . ?
C13 C15 H15B 109.5 . . ?
H15A C15 H15B 109.5 . . ?
C13 C15 H15C 109.5 . . ?
H15A C15 H15C 109.5 . . ?
H15B C15 H15C 109.5 . . ?
C17 C16 C21 124.4(3) . . ?
C17 C16 N1 118.3(3) . . ?
C21 C16 N1 117.3(3) . . ?
C16 C17 C18 116.4(3) . . ?
C16 C17 C25 123.5(3) . . ?
C18 C17 C25 120.1(3) . . ?
C19 C18 C17 120.9(3) . . ?
C19 C18 H18 119.5 . . ?
C17 C18 H18 119.5 . . ?
C20 C19 C18 120.8(3) . . ?
C20 C19 H19 119.6 . . ?
C18 C19 H19 119.6 . . ?
C19 C20 C21 122.0(3) . . ?
C19 C20 H20 119.0 . . ?
C21 C20 H20 119.0 . . ?
C16 C21 C20 115.5(3) . . ?
C16 C21 C22 122.9(3) . . ?
C20 C21 C22 121.5(3) . . ?
C24 C22 C21 112.9(3) . . ?
C24 C22 C23 111.2(3) . . ?
C21 C22 C23 111.0(3) . . ?
C24 C22 H22 107.1 . . ?
C21 C22 H22 107.1 . . ?
C23 C22 H22 107.1 . . ?
C22 C23 H23A 109.5 . . ?
C22 C23 H23B 109.5 . . ?
H23A C23 H23B 109.5 . . ?
C22 C23 H23C 109.5 . . ?
H23A C23 H23C 109.5 . . ?
H23B C23 H23C 109.5 . . ?
C22 C24 H24A 109.5 . . ?
C22 C24 H24B 109.5 . . ?
H24A C24 H24B 109.5 . . ?
C22 C24 H24C 109.5 . . ?
H24A C24 H24C 109.5 . . ?
H24B C24 H24C 109.5 . . ?
C17 C25 C26 112.8(3) . . ?
C17 C25 C27 110.0(3) . . ?
C26 C25 C27 109.9(3) . . ?
C17 C25 H25 108.0 . . ?
C26 C25 H25 108.0 . . ?
C27 C25 H25 108.0 . . ?
C25 C26 H26A 109.5 . . ?
C25 C26 H26B 109.5 . . ?
H26A C26 H26B 109.5 . . ?
C25 C26 H26C 109.5 . . ?
H26A C26 H26C 109.5 . . ?
H26B C26 H26C 109.5 . . ?
C25 C27 H27A 109.5 . . ?
C25 C27 H27B 109.5 . . ?
H27A C27 H27B 109.5 . . ?
C25 C27 H27C 109.5 . . ?
H27A C27 H27C 109.5 . . ?
H27B C27 H27C 109.5 . . ?
N3 C28 N4 106.1(3) . . ?
N3 C28 P2 135.0(2) . . ?
N4 C28 P2 118.9(2) . . ?
C30 C29 N3 107.5(3) . . ?
C30 C29 H29 126.3 . . ?
N3 C29 H29 126.3 . . ?
C29 C30 N4 107.1(3) . . ?
C29 C30 H30 126.5 . . ?
N4 C30 H30 126.5 . . ?
C32 C31 C36 123.6(3) . . ?
C32 C31 N4 118.3(3) . . ?
C36 C31 N4 118.1(3) . . ?
C31 C32 C33 117.7(3) . . ?
C31 C32 C40 122.4(3) . . ?
C33 C32 C40 119.9(3) . . ?
C34 C33 C32 120.5(3) . . ?
C34 C33 H33 119.8 . . ?
C32 C33 H33 119.8 . . ?
C33 C34 C35 120.5(3) . . ?
C33 C34 H34 119.7 . . ?
C35 C34 H34 119.7 . . ?
C34 C35 C36 122.2(3) . . ?
C34 C35 H35 118.9 . . ?
C36 C35 H35 118.9 . . ?
C31 C36 C35 115.6(3) . . ?
C31 C36 C37 122.0(3) . . ?
C35 C36 C37 122.4(3) . . ?
C36 C37 C39 112.5(3) . . ?
C36 C37 C38 113.1(3) . . ?
C39 C37 C38 109.2(3) . . ?
C36 C37 H37 107.2 . . ?
C39 C37 H37 107.2 . . ?
C38 C37 H37 107.2 . . ?
C37 C38 H38A 109.5 . . ?
C37 C38 H38B 109.5 . . ?
H38A C38 H38B 109.5 . . ?
C37 C38 H38C 109.5 . . ?
H38A C38 H38C 109.5 . . ?
H38B C38 H38C 109.5 . . ?
C37 C39 H39A 109.5 . . ?
C37 C39 H39B 109.5 . . ?
H39A C39 H39B 109.5 . . ?
C37 C39 H39C 109.5 . . ?
H39A C39 H39C 109.5 . . ?
H39B C39 H39C 109.5 . . ?
C32 C40 C42 109.8(3) . . ?
C32 C40 C41 112.0(3) . . ?
C42 C40 C41 110.4(3) . . ?
C32 C40 H40 108.2 . . ?
C42 C40 H40 108.2 . . ?
C41 C40 H40 108.2 . . ?
C40 C41 H41A 109.5 . . ?
C40 C41 H41B 109.5 . . ?
H41A C41 H41B 109.5 . . ?
C40 C41 H41C 109.5 . . ?
H41A C41 H41C 109.5 . . ?
H41B C41 H41C 109.5 . . ?
C40 C42 H42A 109.5 . . ?
C40 C42 H42B 109.5 . . ?
H42A C42 H42B 109.5 . . ?
C40 C42 H42C 109.5 . . ?
H42A C42 H42C 109.5 . . ?
H42B C42 H42C 109.5 . . ?
C48 C43 C44 124.2(3) . . ?
C48 C43 N3 116.6(3) . . ?
C44 C43 N3 119.0(3) . . ?
C45 C44 C43 115.6(3) . . ?
C45 C44 C52 123.0(3) . . ?
C43 C44 C52 121.3(3) . . ?
C46 C45 C44 121.7(3) . . ?
C46 C45 H45 119.1 . . ?
C44 C45 H45 119.1 . . ?
C45 C46 C47 120.8(3) . . ?
C45 C46 H46 119.6 . . ?
C47 C46 H46 119.6 . . ?
C48 C47 C46 120.9(4) . . ?
C48 C47 H47 119.5 . . ?
C46 C47 H47 119.5 . . ?
C47 C48 C43 116.8(3) . . ?
C47 C48 C49 121.3(3) . . ?
C43 C48 C49 121.7(3) . . ?
C51 C49 C48 110.0(3) . . ?
C51 C49 C50 111.2(3) . . ?
C48 C49 C50 113.0(3) . . ?
C51 C49 H49 107.5 . . ?
C48 C49 H49 107.5 . . ?
C50 C49 H49 107.5 . . ?
C49 C50 H50A 109.5 . . ?
C49 C50 H50B 109.5 . . ?
H50A C50 H50B 109.5 . . ?
C49 C50 H50C 109.5 . . ?
H50A C50 H50C 109.5 . . ?
H50B C50 H50C 109.5 . . ?
C49 C51 H51A 109.5 . . ?
C49 C51 H51B 109.5 . . ?
H51A C51 H51B 109.5 . . ?
C49 C51 H51C 109.5 . . ?
H51A C51 H51C 109.5 . . ?
H51B C51 H51C 109.5 . . ?
C53 C52 C54 109.5(3) . . ?
C53 C52 C44 109.5(3) . . ?
C54 C52 C44 112.9(3) . . ?
C53 C52 H52 108.2 . . ?
C54 C52 H52 108.2 . . ?
C44 C52 H52 108.2 . . ?
C52 C53 H53A 109.5 . . ?
C52 C53 H53B 109.5 . . ?
H53A C53 H53B 109.5 . . ?
C52 C53 H53C 109.5 . . ?
H53A C53 H53C 109.5 . . ?
H53B C53 H53C 109.5 . . ?
C52 C54 H54A 109.5 . . ?
C52 C54 H54B 109.5 . . ?
H54A C54 H54B 109.5 . . ?
C52 C54 H54C 109.5 . . ?
H54A C54 H54C 109.5 . . ?
H54B C54 H54C 109.5 . . ?
C55 O1 C57 107.0(4) . . ?
O1 C55 C56 104.6(4) . . ?
O1 C55 H55A 110.8 . . ?
C56 C55 H55A 110.8 . . ?
O1 C55 H55B 110.8 . . ?
C56 C55 H55B 110.8 . . ?
H55A C55 H55B 108.9 . . ?
C58 C56 C55 101.9(5) . . ?
C58 C56 H56A 111.4 . . ?
C55 C56 H56A 111.4 . . ?
C58 C56 H56B 111.4 . . ?
C55 C56 H56B 111.4 . . ?
H56A C56 H56B 109.3 . . ?
O1 C57 C58 107.2(4) . . ?
O1 C57 H57A 110.3 . . ?
C58 C57 H57A 110.3 . . ?
O1 C57 H57B 110.3 . . ?
C58 C57 H57B 110.3 . . ?
H57A C57 H57B 108.5 . . ?
C56 C58 C57 105.3(4) . . ?
C56 C58 H58A 110.7 . . ?
C57 C58 H58A 110.7 . . ?
C56 C58 H58B 110.7 . . ?
C57 C58 H58B 110.7 . . ?
H58A C58 H58B 108.8 . . ?
C59 O2 C62 109.0(5) . . ?
C60 C59 O2 110.4(7) . . ?
C60 C59 H59A 109.6 . . ?
O2 C59 H59A 109.6 . . ?
C60 C59 H59B 109.6 . . ?
O2 C59 H59B 109.6 . . ?
H59A C59 H59B 108.1 . . ?
C59 C60 C61 103.6(7) . . ?
C59 C60 H60A 111.0 . . ?
C61 C60 H60A 111.0 . . ?
C59 C60 H60B 111.0 . . ?
C61 C60 H60B 111.0 . . ?
H60A C60 H60B 109.0 . . ?
C60 C61 C62 109.6(6) . . ?
C60 C61 H61A 109.8 . . ?
C62 C61 H61A 109.8 . . ?
C60 C61 H61B 109.8 . . ?
C62 C61 H61B 109.8 . . ?
H61A C61 H61B 108.2 . . ?
O2 C62 C61 104.2(6) . . ?
O2 C62 H62A 110.9 . . ?
C61 C62 H62A 110.9 . . ?
O2 C62 H62B 110.9 . . ?
C61 C62 H62B 110.9 . . ?
H62A C62 H62B 108.9 . . ?
H1C B2 H2A 103(4) . . ?
H1C B2 H2B 94(4) . . ?
H2A B2 H2B 112(3) . . ?
H1C B2 H2C 116(3) . . ?
H2A B2 H2C 113(3) . . ?
H2B B2 H2C 117(3) . . ?
H1C B3 H3A 116(3) . . ?
H1C B3 H3B 94(2) . . ?
H3A B3 H3B 94.9(5) . . ?
H1C B3 H3C 95(3) . . ?
H3A B3 H3C 142.1(7) . . ?
H3B B3 H3C 103.8(5) . . ?

loop_
_geom_bond_atom_site_label_1
_geom_bond_atom_site_label_2
_geom_bond_distance
_geom_bond_site_symmetry_2
_geom_bond_publ_flag
P1 C1 1.830(3) . ?
P1 B1 1.972(4) . ?
P1 P2 2.1993(11) . ?
P2 C28 1.828(3) . ?
P2 B1 1.982(4) . ?
B1 H1A 1.169(18) . ?
B1 H1B 1.125(19) . ?
N1 C1 1.351(4) . ?
N1 C2 1.375(4) . ?
N1 C16 1.452(4) . ?
N2 C1 1.356(4) . ?
N2 C3 1.384(4) . ?
N2 C4 1.447(4) . ?
N3 C28 1.358(4) . ?
N3 C29 1.389(4) . ?
N3 C43 1.443(4) . ?
N4 C28 1.354(4) . ?
N4 C30 1.390(4) . ?
N4 C31 1.445(4) . ?
C2 C3 1.353(4) . ?
C2 H2 0.9300 . ?
C3 H3 0.9300 . ?
C4 C5 1.392(5) . ?
C4 C9 1.394(5) . ?
C5 C6 1.382(5) . ?
C5 C13 1.514(5) . ?
C6 C7 1.356(5) . ?
C6 H6 0.9300 . ?
C7 C8 1.375(6) . ?
C7 H7 0.9300 . ?
C8 C9 1.388(5) . ?
C8 H8 0.9300 . ?
C9 C10 1.519(5) . ?
C10 C11 1.528(6) . ?
C10 C12 1.519(6) . ?
C10 H10 0.9800 . ?
C11 H11A 0.9600 . ?
C11 H11B 0.9600 . ?
C11 H11C 0.9600 . ?
C12 H12A 0.9600 . ?
C12 H12B 0.9600 . ?
C12 H12C 0.9600 . ?
C13 C14 1.525(5) . ?
C13 C15 1.529(5) . ?
C13 H13 0.9800 . ?
C14 H14A 0.9600 . ?
C14 H14B 0.9600 . ?
C14 H14C 0.9600 . ?
C15 H15A 0.9600 . ?
C15 H15B 0.9600 . ?
C15 H15C 0.9600 . ?
C16 C17 1.393(5) . ?
C16 C21 1.408(4) . ?
C17 C18 1.396(4) . ?
C17 C25 1.515(5) . ?
C18 C19 1.391(5) . ?
C18 H18 0.9300 . ?
C19 C20 1.354(5) . ?
C19 H19 0.9300 . ?
C20 C21 1.403(4) . ?
C20 H20 0.9300 . ?
C21 C22 1.521(5) . ?
C22 C24 1.515(5) . ?
C22 C23 1.519(5) . ?
C22 H22 0.9800 . ?
C23 H23A 0.9600 . ?
C23 H23B 0.9600 . ?
C23 H23C 0.9600 . ?
C24 H24A 0.9600 . ?
C24 H24B 0.9600 . ?
C24 H24C 0.9600 . ?
C25 C26 1.512(5) . ?
C25 C27 1.532(5) . ?
C25 H25 0.9800 . ?
C26 H26A 0.9600 . ?
C26 H26B 0.9600 . ?
C26 H26C 0.9600 . ?
C27 H27A 0.9600 . ?
C27 H27B 0.9600 . ?
C27 H27C 0.9600 . ?
C29 C30 1.341(5) . ?
C29 H29 0.9300 . ?
C30 H30 0.9300 . ?
C31 C32 1.380(5) . ?
C31 C36 1.422(4) . ?
C32 C33 1.399(5) . ?
C32 C40 1.522(4) . ?
C33 C34 1.383(5) . ?
C33 H33 0.9300 . ?
C34 C35 1.372(5) . ?
C34 H34 0.9300 . ?
C35 C36 1.393(5) . ?
C35 H35 0.9300 . ?
C36 C37 1.520(5) . ?
C37 C39 1.532(5) . ?
C37 C38 1.516(5) . ?
C37 H37 0.9800 . ?
C38 H38A 0.9600 . ?
C38 H38B 0.9600 . ?
C38 H38C 0.9600 . ?
C39 H39A 0.9600 . ?
C39 H39B 0.9600 . ?
C39 H39C 0.9600 . ?
C40 C42 1.530(5) . ?
C40 C41 1.523(5) . ?
C40 H40 0.9800 . ?
C41 H41A 0.9600 . ?
C41 H41B 0.9600 . ?
C41 H41C 0.9600 . ?
C42 H42A 0.9600 . ?
C42 H42B 0.9600 . ?
C42 H42C 0.9600 . ?
C43 C48 1.389(5) . ?
C43 C44 1.402(5) . ?
C44 C45 1.390(5) . ?
C44 C52 1.517(5) . ?
C45 C46 1.379(6) . ?
C45 H45 0.9300 . ?
C46 C47 1.362(5) . ?
C46 H46 0.9300 . ?
C47 C48 1.394(5) . ?
C47 H47 0.9300 . ?
C48 C49 1.514(5) . ?
C49 C51 1.528(5) . ?
C49 C50 1.521(5) . ?
C49 H49 0.9800 . ?
C50 H50A 0.9600 . ?
C50 H50B 0.9600 . ?
C50 H50C 0.9600 . ?
C51 H51A 0.9600 . ?
C51 H51B 0.9600 . ?
C51 H51C 0.9600 . ?
C52 C53 1.543(5) . ?
C52 C54 1.518(5) . ?
C52 H52 0.9800 . ?
C53 H53A 0.9600 . ?
C53 H53B 0.9600 . ?
C53 H53C 0.9600 . ?
C54 H54A 0.9600 . ?
C54 H54B 0.9600 . ?
C54 H54C 0.9600 . ?
O1 C55 1.430(6) . ?
O1 C57 1.426(6) . ?
C55 C56 1.500(7) . ?
C55 H55A 0.9700 . ?
C55 H55B 0.9700 . ?
C56 C58 1.522(8) . ?
C56 H56A 0.9700 . ?
C56 H56B 0.9700 . ?
C57 C58 1.492(7) . ?
C57 H57A 0.9700 . ?
C57 H57B 0.9700 . ?
C58 H58A 0.9700 . ?
C58 H58B 0.9700 . ?
O2 C59 1.405(6) . ?
O2 C62 1.433(6) . ?
C59 C60 1.441(9) . ?
C59 H59A 0.9700 . ?
C59 H59B 0.9700 . ?
C60 C61 1.440(13) . ?
C60 H60A 0.9700 . ?
C60 H60B 0.9700 . ?
C61 C62 1.497(11) . ?
C61 H61A 0.9700 . ?
C61 H61B 0.9700 . ?
C62 H62A 0.9700 . ?
C62 H62B 0.9700 . ?
B2 H1C 1.103(18) . ?
B2 H2A 1.28(4) . ?
B2 H2B 1.09(4) . ?
B2 H2C 1.18(4) . ?
B3 H1C 1.296(18) . ?
B3 H3A 1.324(7) . ?
B3 H3B 1.308(8) . ?
B3 H3C 1.244(8) . ?
